data_4323677
loop_
_publ_author_name
'Werner Uhl'
'Sven Uwe Keimling'
'Michael Pohlmann'
'Siegfried Pohl'
'Wolfgang Saak'
'Wolfgang Hiller'
'Markus Neumayer'

_publ_section_title
;
 Organometallic Iron Indium Derivatives Prepared by the Reaction of
 Carbonyliron Compounds with the Alkylindium(I) Derivative In4[C(SiMe3)3]4
;
_journal_name_full 'Inorganic Chemistry'
_journal_page_first 5478
_journal_page_last 5482
_journal_paper_doi 10.1021/ic9704804
_journal_volume 36
_journal_year 1997
_chemical_formula_sum 'C27 H54 Fe2 In2 O7 Si6'
_chemical_formula_weight 1000.58
_chemical_name_systematic
; 
 ? 
;
_space_group_IT_number 2
_symmetry_cell_setting triclinic
_symmetry_space_group_name_Hall '-P 1'
_symmetry_space_group_name_H-M 'P -1'
_atom_sites_solution_hydrogens geom
_atom_sites_solution_primary direct
_atom_sites_solution_secondary difmap
_audit_creation_method SHELXL
_cell_angle_alpha 86.110(10)
_cell_angle_beta 88.760(10)
_cell_angle_gamma 73.570(10)
_cell_formula_units_Z 2
_cell_length_a 9.5930(10)
_cell_length_b 15.067(2)
_cell_length_c 15.6140(10)
_cell_measurement_temperature 193(2)
_cell_volume 2159.7(4)
_computing_structure_refinement 'SHELXL-93 (Sheldrick, 1993)'
_computing_structure_solution 'SHELXS-86 (Sheldrick, 1990)'
_diffrn_ambient_temperature 193(2)
_diffrn_radiation_monochromator graphite
_diffrn_radiation_source 'fine-focus sealed tube'
_diffrn_radiation_type MoK\a
_diffrn_radiation_wavelength 0.71073
_diffrn_reflns_av_R_equivalents 0.0000
_diffrn_reflns_av_sigmaI/netI 0.0151
_diffrn_reflns_limit_h_max 11
_diffrn_reflns_limit_h_min -11
_diffrn_reflns_limit_k_max 18
_diffrn_reflns_limit_k_min 0
_diffrn_reflns_limit_l_max 19
_diffrn_reflns_limit_l_min -19
_diffrn_reflns_number 8400
_diffrn_reflns_theta_max 25.92
_diffrn_reflns_theta_min 3.04
_exptl_absorpt_coefficient_mu 1.914
_exptl_crystal_density_diffrn 1.539
_exptl_crystal_F_000 1012
_refine_diff_density_max 0.464
_refine_diff_density_min -0.875
_refine_diff_density_rms 0.069
_refine_ls_extinction_coef 0.0059(2)
_refine_ls_extinction_expression Fc^*^=kFc[1+0.001xFc^2^\l^3^/sin(2\q)]^-1/4^
_refine_ls_extinction_method SHELXL
_refine_ls_goodness_of_fit_all 1.175
_refine_ls_goodness_of_fit_obs 1.188
_refine_ls_matrix_type full
_refine_ls_number_parameters 416
_refine_ls_number_reflns 8393
_refine_ls_number_restraints 0
_refine_ls_restrained_S_all 1.203
_refine_ls_restrained_S_obs 1.188
_refine_ls_R_factor_all 0.0274
_refine_ls_R_factor_obs 0.0231
_refine_ls_shift/esd_max -0.358
_refine_ls_shift/esd_mean 0.012
_refine_ls_structure_factor_coef Fsqd
_refine_ls_weighting_details 'w=1/[\s^2^(Fo^2^)+(0.0241P)^2^+2.5495P] where P=(Fo^2^+2Fc^2^)/3'
_refine_ls_weighting_scheme calc
_refine_ls_wR_factor_all 0.0644
_refine_ls_wR_factor_obs 0.0610
_reflns_number_observed 7761
_reflns_number_total 8400
_reflns_observed_criterion >2sigma(I)
_cod_data_source_file ic9704804_3.cif
_cod_data_source_block '[InC(SiMe3)3]2[Fe2(CO)7]_Compound4'
_cod_depositor_comments
;
The following automatic conversions were performed:

'_refine_ls_weighting_scheme' value 'calc
w=1/[\s^2^(Fo^2^)+(0.0241P)^2^+2.5495P] where P=(Fo^2^+2Fc^2^)/3' was
changed to 'calc'. New tag '_refine_ls_weighting_details' was
created. The value of the new tag was set to
'w=1/[\s^2^(Fo^2^)+(0.0241P)^2^+2.5495P] where P=(Fo^2^+2Fc^2^)/3'.

Automatic conversion script
Id: cif_fix_values 3143 2015-03-26 13:38:13Z robertas 
;
_cod_database_code 4323677

loop_
_symmetry_equiv_pos_as_xyz
'x, y, z'
'-x, -y, -z'

loop_
_atom_site_aniso_label
_atom_site_aniso_U_11
_atom_site_aniso_U_22
_atom_site_aniso_U_33
_atom_site_aniso_U_23
_atom_site_aniso_U_13
_atom_site_aniso_U_12
Fe1 0.0220(2) 0.0260(2) 0.0207(2) -0.00058(14) 0.00242(14) -0.00543(14)
Fe2 0.0292(2) 0.0270(2) 0.0206(2) -0.00111(14) -0.00290(14) -0.0079(2)
C3 0.053(2) 0.034(2) 0.0298(15) -0.0062(12) 0.0066(14) -0.0159(14)
O3 0.071(2) 0.061(2) 0.0454(14) -0.0147(12) 0.0296(13) -0.0321(14)
C4 0.056(2) 0.035(2) 0.034(2) -0.0042(13) -0.0127(14) -0.0104(15)
O4 0.100(2) 0.0443(14) 0.053(2) 0.0034(12) -0.046(2) -0.0011(14)
C5 0.0306(14) 0.036(2) 0.0303(14) -0.0028(12) -0.0018(11) -0.0068(12)
O5 0.0459(13) 0.0468(13) 0.0517(14) -0.0153(11) -0.0045(11) -0.0210(11)
C6 0.0277(14) 0.0319(14) 0.0318(14) -0.0016(11) -0.0020(11) -0.0052(11)
O6 0.0237(11) 0.068(2) 0.0513(14) -0.0036(12) -0.0038(9) -0.0125(10)
C7 0.0261(13) 0.0351(15) 0.0321(14) -0.0013(12) 0.0035(11) -0.0043(12)
O7 0.0453(13) 0.0465(13) 0.0550(14) 0.0073(11) 0.0169(11) -0.0187(11)
C8 0.0315(15) 0.0350(15) 0.0302(14) -0.0002(12) 0.0027(12) -0.0067(12)
O8 0.0453(13) 0.0471(14) 0.0564(15) -0.0136(12) 0.0180(11) 0.0005(11)
C9 0.0294(14) 0.0311(14) 0.0252(13) -0.0034(11) 0.0050(11) -0.0066(11)
O9 0.0388(12) 0.0495(13) 0.0313(11) -0.0043(9) -0.0077(9) -0.0123(10)
In1 0.02054(10) 0.02411(10) 0.02283(10) -0.00239(7) 0.00077(7) -0.00572(7)
C1 0.0208(12) 0.0267(13) 0.0237(12) -0.0047(10) 0.0008(9) -0.0045(10)
Si1 0.0287(4) 0.0267(4) 0.0267(4) -0.0004(3) -0.0018(3) -0.0042(3)
C11 0.048(2) 0.030(2) 0.048(2) -0.0010(13) -0.0083(15) -0.0010(14)
C12 0.040(2) 0.045(2) 0.043(2) 0.0061(14) 0.0050(14) -0.0175(14)
C13 0.048(2) 0.039(2) 0.0242(14) -0.0031(12) 0.0000(12) -0.0081(14)
Si2 0.0212(4) 0.0437(4) 0.0325(4) -0.0115(3) 0.0044(3) -0.0107(3)
C21 0.033(2) 0.049(2) 0.045(2) -0.0141(14) 0.0085(13) -0.0229(14)
C22 0.025(2) 0.066(2) 0.067(2) -0.022(2) -0.007(2) -0.001(2)
C23 0.049(2) 0.080(3) 0.043(2) -0.013(2) 0.018(2) -0.038(2)
Si3 0.0339(4) 0.0290(4) 0.0271(4) -0.0083(3) -0.0013(3) -0.0050(3)
C31 0.043(2) 0.043(2) 0.0245(14) -0.0074(12) 0.0016(12) -0.0097(14)
C32 0.055(2) 0.050(2) 0.046(2) -0.019(2) -0.001(2) 0.010(2)
C33 0.062(2) 0.042(2) 0.042(2) -0.0056(14) -0.011(2) -0.026(2)
In2 0.02666(10) 0.02289(10) 0.02283(10) -0.00107(7) 0.00019(7) -0.00673(7)
C2 0.0336(14) 0.0228(12) 0.0289(14) -0.0001(10) -0.0059(11) -0.0071(11)
Si4 0.0587(6) 0.0313(4) 0.0437(5) -0.0032(4) -0.0214(4) -0.0124(4)
C41 0.064(3) 0.067(3) 0.075(3) -0.002(2) -0.045(2) -0.003(2)
C42 0.109(4) 0.046(2) 0.034(2) -0.0084(15) -0.014(2) -0.021(2)
C43 0.106(4) 0.046(2) 0.079(3) -0.009(2) -0.035(3) -0.033(2)
Si5 0.0331(4) 0.0249(4) 0.0378(4) -0.0040(3) -0.0006(3) -0.0019(3)
C51 0.030(2) 0.037(2) 0.058(2) -0.0022(14) -0.0048(14) -0.0024(13)
C52 0.046(2) 0.026(2) 0.071(2) 0.0051(15) -0.010(2) -0.0048(14)
C53 0.067(3) 0.056(2) 0.056(2) -0.014(2) 0.017(2) 0.007(2)
Si6 0.0281(4) 0.0307(4) 0.0469(5) 0.0057(3) 0.0032(3) -0.0061(3)
C61 0.032(2) 0.043(2) 0.059(2) -0.002(2) -0.0010(15) 0.0014(14)
C62 0.054(2) 0.052(2) 0.114(4) 0.003(2) 0.019(2) -0.028(2)
C63 0.050(2) 0.052(2) 0.032(2) 0.0083(14) 0.0077(14) 0.003(2)

loop_
_atom_site_label
_atom_site_type_symbol
_atom_site_fract_x
_atom_site_fract_y
_atom_site_fract_z
_atom_site_U_iso_or_equiv
_atom_site_thermal_displace_type
_atom_site_occupancy
_atom_site_calc_flag
_atom_site_refinement_flags
_atom_site_disorder_group
Fe1 Fe 0.01539(4) 0.63855(3) 0.33498(2) 0.02321(9) Uani 1 d . .
Fe2 Fe 0.03222(4) 0.63702(3) 0.15846(2) 0.02559(9) Uani 1 d . .
C3 C 0.1866(4) 0.6360(2) 0.0912(2) 0.0380(7) Uani 1 d . .
O3 O 0.2751(3) 0.6372(2) 0.0409(2) 0.0562(7) Uani 1 d . .
C4 C -0.0932(4) 0.7249(2) 0.0937(2) 0.0416(7) Uani 1 d . .
O4 O -0.1744(4) 0.7750(2) 0.0483(2) 0.0694(9) Uani 1 d . .
C5 C -0.0118(3) 0.5387(2) 0.1198(2) 0.0329(6) Uani 1 d . .
O5 O -0.0464(3) 0.4799(2) 0.0925(2) 0.0459(5) Uani 1 d . .
C6 C -0.1278(3) 0.6455(2) 0.2425(2) 0.0311(6) Uani 1 d . .
O6 O -0.2526(2) 0.6525(2) 0.2399(2) 0.0477(6) Uani 1 d . .
C7 C -0.0528(3) 0.5498(2) 0.3869(2) 0.0321(6) Uani 1 d . .
O7 O -0.1057(3) 0.4989(2) 0.4226(2) 0.0485(6) Uani 1 d . .
C8 C -0.1130(3) 0.7362(2) 0.3778(2) 0.0329(6) Uani 1 d . .
O8 O -0.1976(3) 0.7941(2) 0.4096(2) 0.0521(6) Uani 1 d . .
C9 C 0.1608(3) 0.6318(2) 0.4083(2) 0.0289(6) Uani 1 d . .
O9 O 0.2430(2) 0.6290(2) 0.46103(13) 0.0397(5) Uani 1 d . .
In1 In 0.20618(2) 0.512081(12) 0.256856(11) 0.02258(6) Uani 1 d . .
C1 C 0.3860(3) 0.3856(2) 0.2606(2) 0.0241(5) Uani 1 d . .
Si1 Si 0.35560(8) 0.31852(5) 0.36333(5) 0.0281(2) Uani 1 d . .
C11 C 0.4746(4) 0.1958(2) 0.3710(2) 0.0439(8) Uani 1 d . .
H11A H 0.4586(20) 0.1642(5) 0.3209(8) 0.066 Uiso 1 calc R .
H11B H 0.4507(19) 0.1635(5) 0.4234(8) 0.066 Uiso 1 calc R .
H11C H 0.5767(4) 0.1957(2) 0.3728(16) 0.066 Uiso 1 calc R .
C12 C 0.1621(3) 0.3137(2) 0.3733(2) 0.0420(7) Uani 1 d . .
H12A H 0.1040(7) 0.3530(13) 0.3268(9) 0.063 Uiso 1 calc R .
H12B H 0.1223(9) 0.3360(16) 0.4288(7) 0.063 Uiso 1 calc R .
H12C H 0.1591(4) 0.2496(4) 0.3696(16) 0.063 Uiso 1 calc R .
C13 C 0.3927(4) 0.3726(2) 0.4615(2) 0.0378(7) Uani 1 d . .
H13A H 0.3319(18) 0.4370(5) 0.4608(7) 0.057 Uiso 1 calc R .
H13B H 0.4954(7) 0.3712(14) 0.4624(8) 0.057 Uiso 1 calc R .
H13C H 0.3702(24) 0.3379(10) 0.5128(2) 0.057 Uiso 1 calc R .
Si2 Si 0.55283(8) 0.42980(6) 0.26359(5) 0.0318(2) Uani 1 d . .
C21 C 0.5169(3) 0.5332(2) 0.3297(2) 0.0398(7) Uani 1 d . .
H21A H 0.4865(25) 0.5169(5) 0.3876(5) 0.060 Uiso 1 calc R .
H21B H 0.4397(18) 0.5840(6) 0.3029(8) 0.060 Uiso 1 calc R .
H21C H 0.6057(8) 0.5526(10) 0.3332(13) 0.060 Uiso 1 calc R .
C22 C 0.7167(3) 0.3403(3) 0.3088(3) 0.0542(9) Uani 1 d . .
H22A H 0.6977(12) 0.3228(14) 0.3686(6) 0.081 Uiso 1 calc R .
H22B H 0.8001(8) 0.3658(7) 0.3064(17) 0.081 Uiso 1 calc R .
H22C H 0.7380(19) 0.2855(8) 0.2751(11) 0.081 Uiso 1 calc R .
C23 C 0.6026(4) 0.4732(3) 0.1556(2) 0.0535(9) Uani 1 d . .
H23A H 0.5191(10) 0.5213(14) 0.1311(8) 0.080 Uiso 1 calc R .
H23B H 0.6305(29) 0.4217(5) 0.1177(6) 0.080 Uiso 1 calc R .
H23C H 0.6844(20) 0.4992(18) 0.1613(3) 0.080 Uiso 1 calc R .
Si3 Si 0.38058(9) 0.32012(5) 0.16148(5) 0.0304(2) Uani 1 d . .
C31 C 0.3454(3) 0.3933(2) 0.0584(2) 0.0370(7) Uani 1 d . .
H31A H 0.4228(13) 0.4236(12) 0.0483(7) 0.056 Uiso 1 calc R .
H31B H 0.2516(12) 0.4405(10) 0.0619(6) 0.056 Uiso 1 calc R .
H31C H 0.3435(24) 0.3542(3) 0.0111(3) 0.056 Uiso 1 calc R .
C32 C 0.5577(4) 0.2293(3) 0.1461(2) 0.0547(10) Uani 1 d . .
H32A H 0.6332(8) 0.2594(3) 0.1292(17) 0.082 Uiso 1 calc R .
H32B H 0.5468(9) 0.1895(12) 0.1010(13) 0.082 Uiso 1 calc R .
H32C H 0.5855(16) 0.1915(13) 0.1999(6) 0.082 Uiso 1 calc R .
C33 C 0.2346(4) 0.2597(2) 0.1692(2) 0.0461(8) Uani 1 d . .
H33A H 0.1395(4) 0.3057(3) 0.1723(16) 0.069 Uiso 1 calc R .
H33B H 0.2495(16) 0.2175(13) 0.2209(9) 0.069 Uiso 1 calc R .
H33C H 0.2383(18) 0.2242(14) 0.1184(8) 0.069 Uiso 1 calc R .
In2 In 0.09572(2) 0.762882(12) 0.242936(11) 0.02420(6) Uani 1 d . .
C2 C 0.1510(3) 0.8933(2) 0.2444(2) 0.0286(6) Uani 1 d . .
Si4 Si 0.24005(11) 0.90038(6) 0.34998(6) 0.0442(2) Uani 1 d . .
C41 C 0.4294(5) 0.8212(3) 0.3593(3) 0.0715(13) Uani 1 d . .
H41A H 0.4920(9) 0.8421(14) 0.3169(15) 0.107 Uiso 1 calc R .
H41B H 0.4287(7) 0.7579(5) 0.3487(22) 0.107 Uiso 1 calc R .
H41C H 0.4665(15) 0.8221(19) 0.4171(7) 0.107 Uiso 1 calc R .
C42 C 0.1413(5) 0.8684(3) 0.4460(2) 0.0624(11) Uani 1 d . .
H42A H 0.0549(19) 0.9197(9) 0.4566(12) 0.094 Uiso 1 calc R .
H42B H 0.2053(12) 0.8558(21) 0.4962(5) 0.094 Uiso 1 calc R .
H42C H 0.1117(30) 0.8129(13) 0.4358(8) 0.094 Uiso 1 calc R .
C43 C 0.2511(6) 1.0213(3) 0.3628(3) 0.0738(14) Uani 1 d . .
H43A H 0.3095(32) 1.0392(9) 0.3161(13) 0.111 Uiso 1 calc R .
H43B H 0.2966(35) 1.0234(6) 0.4180(11) 0.111 Uiso 1 calc R .
H43C H 0.1531(6) 1.0644(4) 0.3612(23) 0.111 Uiso 1 calc R .
Si5 Si -0.02808(9) 0.98671(5) 0.22855(5) 0.0331(2) Uani 1 d . .
C51 C -0.1583(3) 0.9462(2) 0.1642(2) 0.0432(7) Uani 1 d . .
H51A H -0.1151(11) 0.9287(16) 0.1082(6) 0.065 Uiso 1 calc R .
H51B H -0.2488(10) 0.9963(6) 0.1560(14) 0.065 Uiso 1 calc R .
H51C H -0.1793(21) 0.8925(11) 0.1949(8) 0.065 Uiso 1 calc R .
C52 C -0.0053(4) 1.0967(2) 0.1744(3) 0.0491(8) Uani 1 d . .
H52A H 0.0485(25) 1.0830(3) 0.1205(9) 0.074 Uiso 1 calc R .
H52B H 0.0486(25) 1.1245(10) 0.2121(7) 0.074 Uiso 1 calc R .
H52C H -0.1011(4) 1.1402(7) 0.1621(16) 0.074 Uiso 1 calc R .
C53 C -0.1298(5) 1.0189(3) 0.3307(3) 0.0646(11) Uani 1 d . .
H53A H -0.1501(31) 0.9640(6) 0.3593(11) 0.097 Uiso 1 calc R .
H53B H -0.2215(17) 1.0665(17) 0.3178(3) 0.097 Uiso 1 calc R .
H53C H -0.0710(15) 1.0432(21) 0.3685(9) 0.097 Uiso 1 calc R .
Si6 Si 0.28020(9) 0.88668(6) 0.14937(6) 0.0361(2) Uani 1 d . .
C61 C 0.4229(4) 0.7724(2) 0.1506(2) 0.0473(8) Uani 1 d . .
H61A H 0.3778(5) 0.7222(3) 0.1638(16) 0.071 Uiso 1 calc R .
H61B H 0.4956(15) 0.7703(7) 0.1944(12) 0.071 Uiso 1 calc R .
H61C H 0.4701(19) 0.7648(8) 0.0942(6) 0.071 Uiso 1 calc R .
C62 C 0.3788(5) 0.9782(3) 0.1441(3) 0.0714(13) Uani 1 d . .
H62A H 0.3081(5) 1.0397(3) 0.1404(22) 0.107 Uiso 1 calc R .
H62B H 0.4420(28) 0.9713(15) 0.0934(12) 0.107 Uiso 1 calc R .
H62C H 0.4378(29) 0.9714(15) 0.1959(10) 0.107 Uiso 1 calc R .
C63 C 0.1798(4) 0.8968(3) 0.0461(2) 0.0490(9) Uani 1 d . .
H63A H 0.1313(24) 0.8476(11) 0.0463(7) 0.074 Uiso 1 calc R .
H63B H 0.2485(6) 0.8906(19) -0.0020(2) 0.074 Uiso 1 calc R .
H63C H 0.1071(20) 0.9574(8) 0.0400(8) 0.074 Uiso 1 calc R .

loop_
_atom_type_symbol
_atom_type_description
_atom_type_scat_dispersion_real
_atom_type_scat_dispersion_imag
_atom_type_scat_source
C C 0.0033 0.0016 'International Tables Vol C Tables 4.2.6.8 and 6.1.1.4'
H H 0.0000 0.0000 'International Tables Vol C Tables 4.2.6.8 and 6.1.1.4'
O O 0.0106 0.0060 'International Tables Vol C Tables 4.2.6.8 and 6.1.1.4'
Fe Fe 0.3463 0.8444 'International Tables Vol C Tables 4.2.6.8 and 6.1.1.4'
In In -0.7276 1.3100 'International Tables Vol C Tables 4.2.6.8 and 6.1.1.4'
Si Si 0.0817 0.0704 'International Tables Vol C Tables 4.2.6.8 and 6.1.1.4'

loop_
_geom_angle_atom_site_label_1
_geom_angle_atom_site_label_2
_geom_angle_atom_site_label_3
_geom_angle
_geom_angle_site_symmetry_1
_geom_angle_site_symmetry_3
_geom_angle_publ_flag
C7 Fe1 C8 97.88(13) . . ?
C7 Fe1 C9 98.18(13) . . ?
C8 Fe1 C9 96.89(13) . . ?
C7 Fe1 C6 86.43(13) . . ?
C8 Fe1 C6 87.59(13) . . ?
C9 Fe1 C6 173.04(12) . . ?
C7 Fe1 In2 172.46(10) . . ?
C8 Fe1 In2 83.67(9) . . ?
C9 Fe1 In2 88.94(9) . . ?
C6 Fe1 In2 86.26(8) . . ?
C7 Fe1 In1 89.02(9) . . ?
C8 Fe1 In1 172.53(9) . . ?
C9 Fe1 In1 84.90(8) . . ?
C6 Fe1 In1 89.99(8) . . ?
In2 Fe1 In1 89.12(2) . . ?
C7 Fe1 Fe2 114.86(10) . . ?
C8 Fe1 Fe2 116.49(9) . . ?
C9 Fe1 Fe2 127.23(8) . . ?
C6 Fe1 Fe2 45.81(8) . . ?
In2 Fe1 Fe2 58.226(14) . . ?
In1 Fe1 Fe2 57.437(15) . . ?
C4 Fe2 C3 95.0(2) . . ?
C4 Fe2 C5 97.59(14) . . ?
C3 Fe2 C5 98.74(13) . . ?
C4 Fe2 C6 87.07(14) . . ?
C3 Fe2 C6 173.23(13) . . ?
C5 Fe2 C6 87.34(13) . . ?
C4 Fe2 In1 177.73(11) . . ?
C3 Fe2 In1 87.06(10) . . ?
C5 Fe2 In1 82.93(9) . . ?
C6 Fe2 In1 90.76(8) . . ?
C4 Fe2 In2 90.41(10) . . ?
C3 Fe2 In2 87.89(10) . . ?
C5 Fe2 In2 169.08(9) . . ?
C6 Fe2 In2 85.65(8) . . ?
In1 Fe2 In2 88.79(2) . . ?
C4 Fe2 Fe1 119.83(11) . . ?
C3 Fe2 Fe1 127.83(10) . . ?
C5 Fe2 Fe1 112.15(9) . . ?
C6 Fe2 Fe1 46.19(8) . . ?
In1 Fe2 Fe1 58.013(15) . . ?
In2 Fe2 Fe1 57.120(14) . . ?
O3 C3 Fe2 172.6(3) . . ?
O4 C4 Fe2 174.1(3) . . ?
O5 C5 Fe2 175.9(3) . . ?
O6 C6 Fe2 136.5(2) . . ?
O6 C6 Fe1 135.5(2) . . ?
Fe2 C6 Fe1 87.99(11) . . ?
O7 C7 Fe1 174.2(3) . . ?
O8 C8 Fe1 175.0(3) . . ?
O9 C9 Fe1 173.3(2) . . ?
C1 In1 Fe2 144.96(7) . . ?
C1 In1 Fe1 150.47(7) . . ?
Fe2 In1 Fe1 64.550(15) . . ?
Si1 C1 Si3 112.27(13) . . ?
Si1 C1 Si2 113.69(13) . . ?
Si3 C1 Si2 112.74(13) . . ?
Si1 C1 In1 104.39(11) . . ?
Si3 C1 In1 109.58(12) . . ?
Si2 C1 In1 103.36(12) . . ?
C13 Si1 C11 106.31(15) . . ?
C13 Si1 C12 106.1(2) . . ?
C11 Si1 C12 107.1(2) . . ?
C13 Si1 C1 112.35(13) . . ?
C11 Si1 C1 112.87(14) . . ?
C12 Si1 C1 111.66(13) . . ?
C23 Si2 C22 107.9(2) . . ?
C23 Si2 C21 104.1(2) . . ?
C22 Si2 C21 107.9(2) . . ?
C23 Si2 C1 112.74(14) . . ?
C22 Si2 C1 113.0(2) . . ?
C21 Si2 C1 110.74(12) . . ?
C31 Si3 C33 105.25(15) . . ?
C31 Si3 C32 105.9(2) . . ?
C33 Si3 C32 107.3(2) . . ?
C31 Si3 C1 115.02(13) . . ?
C33 Si3 C1 111.84(14) . . ?
C32 Si3 C1 111.07(14) . . ?
C2 In2 Fe1 144.83(7) . . ?
C2 In2 Fe2 150.07(7) . . ?
Fe1 In2 Fe2 64.654(14) . . ?
Si5 C2 Si4 111.98(14) . . ?
Si5 C2 Si6 113.74(14) . . ?
Si4 C2 Si6 112.65(15) . . ?
Si5 C2 In2 105.05(13) . . ?
Si4 C2 In2 110.27(13) . . ?
Si6 C2 In2 102.39(12) . . ?
C42 Si4 C41 105.4(2) . . ?
C42 Si4 C43 106.6(2) . . ?
C41 Si4 C43 107.2(2) . . ?
C42 Si4 C2 113.6(2) . . ?
C41 Si4 C2 112.6(2) . . ?
C43 Si4 C2 110.9(2) . . ?
C53 Si5 C51 103.2(2) . . ?
C53 Si5 C52 106.7(2) . . ?
C51 Si5 C52 108.6(2) . . ?
C53 Si5 C2 113.8(2) . . ?
C51 Si5 C2 111.34(13) . . ?
C52 Si5 C2 112.67(14) . . ?
C63 Si6 C61 105.6(2) . . ?
C63 Si6 C62 108.0(2) . . ?
C61 Si6 C62 106.5(2) . . ?
C63 Si6 C2 110.51(14) . . ?
C61 Si6 C2 111.89(14) . . ?
C62 Si6 C2 113.8(2) . . ?

loop_
_geom_bond_atom_site_label_1
_geom_bond_atom_site_label_2
_geom_bond_distance
_geom_bond_site_symmetry_2
_geom_bond_publ_flag
Fe1 C7 1.789(3) . ?
Fe1 C8 1.790(3) . ?
Fe1 C9 1.800(3) . ?
Fe1 C6 1.992(3) . ?
Fe1 In2 2.5636(5) . ?
Fe1 In1 2.5913(5) . ?
Fe1 Fe2 2.7587(5) . ?
Fe2 C4 1.786(3) . ?
Fe2 C3 1.794(3) . ?
Fe2 C5 1.796(3) . ?
Fe2 C6 1.979(3) . ?
Fe2 In1 2.5749(6) . ?
Fe2 In2 2.5951(5) . ?
C3 O3 1.148(4) . ?
C4 O4 1.140(4) . ?
C5 O5 1.140(4) . ?
C6 O6 1.173(3) . ?
C7 O7 1.143(4) . ?
C8 O8 1.143(4) . ?
C9 O9 1.143(3) . ?
In1 C1 2.177(3) . ?
C1 Si1 1.899(3) . ?
C1 Si3 1.900(3) . ?
C1 Si2 1.902(3) . ?
Si1 C13 1.870(3) . ?
Si1 C11 1.876(3) . ?
Si1 C12 1.881(3) . ?
Si2 C23 1.868(3) . ?
Si2 C22 1.873(4) . ?
Si2 C21 1.873(3) . ?
Si3 C31 1.868(3) . ?
Si3 C33 1.872(3) . ?
Si3 C32 1.879(3) . ?
In2 C2 2.177(3) . ?
C2 Si5 1.896(3) . ?
C2 Si4 1.897(3) . ?
C2 Si6 1.902(3) . ?
Si4 C42 1.865(4) . ?
Si4 C41 1.872(4) . ?
Si4 C43 1.879(4) . ?
Si5 C53 1.871(4) . ?
Si5 C51 1.874(3) . ?
Si5 C52 1.876(3) . ?
Si6 C63 1.871(4) . ?
Si6 C61 1.872(3) . ?
Si6 C62 1.876(4) . ?

loop_
_geom_torsion_atom_site_label_1
_geom_torsion_atom_site_label_2
_geom_torsion_atom_site_label_3
_geom_torsion_atom_site_label_4
_geom_torsion
_geom_torsion_site_symmetry_1
_geom_torsion_site_symmetry_2
_geom_torsion_site_symmetry_3
_geom_torsion_site_symmetry_4
_geom_torsion_publ_flag
C7 Fe1 Fe2 C4 107.7(2) . . . . ?
C8 Fe1 Fe2 C4 -5.8(2) . . . . ?
C9 Fe1 Fe2 C4 -129.0(2) . . . . ?
C6 Fe1 Fe2 C4 50.8(2) . . . . ?
In2 Fe1 Fe2 C4 -68.84(13) . . . . ?
In1 Fe1 Fe2 C4 179.18(13) . . . . ?
C7 Fe1 Fe2 C3 -127.3(2) . . . . ?
C8 Fe1 Fe2 C3 119.1(2) . . . . ?
C9 Fe1 Fe2 C3 -4.0(2) . . . . ?
C6 Fe1 Fe2 C3 175.8(2) . . . . ?
In2 Fe1 Fe2 C3 56.13(12) . . . . ?
In1 Fe1 Fe2 C3 -55.85(12) . . . . ?
C7 Fe1 Fe2 C5 -5.71(14) . . . . ?
C8 Fe1 Fe2 C5 -119.26(15) . . . . ?
C9 Fe1 Fe2 C5 117.58(15) . . . . ?
C6 Fe1 Fe2 C5 -62.6(2) . . . . ?
In2 Fe1 Fe2 C5 177.71(10) . . . . ?
In1 Fe1 Fe2 C5 65.74(10) . . . . ?
C7 Fe1 Fe2 C6 56.91(15) . . . . ?
C8 Fe1 Fe2 C6 -56.6(2) . . . . ?
C9 Fe1 Fe2 C6 -179.8(2) . . . . ?
C6 Fe1 Fe2 C6 0.0 . . . . ?
In2 Fe1 Fe2 C6 -119.67(11) . . . . ?
In1 Fe1 Fe2 C6 128.36(11) . . . . ?
C7 Fe1 Fe2 In1 -71.45(10) . . . . ?
C8 Fe1 Fe2 In1 174.99(11) . . . . ?
C9 Fe1 Fe2 In1 51.84(11) . . . . ?
C6 Fe1 Fe2 In1 -128.36(11) . . . . ?
In2 Fe1 Fe2 In1 111.97(2) . . . . ?
In1 Fe1 Fe2 In1 0.0 . . . . ?
C7 Fe1 Fe2 In2 176.58(10) . . . . ?
C8 Fe1 Fe2 In2 63.02(11) . . . . ?
C9 Fe1 Fe2 In2 -60.13(11) . . . . ?
C6 Fe1 Fe2 In2 119.67(11) . . . . ?
In2 Fe1 Fe2 In2 0.0 . . . . ?
In1 Fe1 Fe2 In2 -111.97(2) . . . . ?
C4 Fe2 C3 O3 -34.3(22) . . . . ?
C5 Fe2 C3 O3 64.1(22) . . . . ?
C6 Fe2 C3 O3 -142.1(18) . . . . ?
In1 Fe2 C3 O3 146.5(22) . . . . ?
In2 Fe2 C3 O3 -124.6(22) . . . . ?
Fe1 Fe2 C3 O3 -168.8(21) . . . . ?
C3 Fe2 C4 O4 84.7(34) . . . . ?
C5 Fe2 C4 O4 -14.8(34) . . . . ?
C6 Fe2 C4 O4 -101.8(34) . . . . ?
In1 Fe2 C4 O4 -118.1(31) . . . . ?
In2 Fe2 C4 O4 172.6(34) . . . . ?
Fe1 Fe2 C4 O4 -135.8(34) . . . . ?
C4 Fe2 C5 O5 -7.3(37) . . . . ?
C3 Fe2 C5 O5 -103.6(37) . . . . ?
C6 Fe2 C5 O5 79.4(37) . . . . ?
In1 Fe2 C5 O5 170.5(37) . . . . ?
In2 Fe2 C5 O5 129.5(34) . . . . ?
Fe1 Fe2 C5 O5 119.3(37) . . . . ?
C4 Fe2 C6 O6 41.7(4) . . . . ?
C3 Fe2 C6 O6 149.9(10) . . . . ?
C5 Fe2 C6 O6 -56.1(4) . . . . ?
In1 Fe2 C6 O6 -139.0(3) . . . . ?
In2 Fe2 C6 O6 132.3(3) . . . . ?
Fe1 Fe2 C6 O6 179.3(4) . . . . ?
C4 Fe2 C6 Fe1 -137.67(13) . . . . ?
C3 Fe2 C6 Fe1 -29.4(11) . . . . ?
C5 Fe2 C6 Fe1 124.58(12) . . . . ?
In1 Fe2 C6 Fe1 41.69(8) . . . . ?
In2 Fe2 C6 Fe1 -47.04(8) . . . . ?
Fe1 Fe2 C6 Fe1 0.0 . . . . ?
C7 Fe1 C6 O6 50.3(3) . . . . ?
C8 Fe1 C6 O6 -47.8(3) . . . . ?
C9 Fe1 C6 O6 -178.0(8) . . . . ?
In2 Fe1 C6 O6 -131.6(3) . . . . ?
In1 Fe1 C6 O6 139.3(3) . . . . ?
Fe2 Fe1 C6 O6 -179.3(4) . . . . ?
C7 Fe1 C6 Fe2 -130.39(12) . . . . ?
C8 Fe1 C6 Fe2 131.56(12) . . . . ?
C9 Fe1 C6 Fe2 1.3(10) . . . . ?
In2 Fe1 C6 Fe2 47.75(8) . . . . ?
In1 Fe1 C6 Fe2 -41.37(8) . . . . ?
Fe2 Fe1 C6 Fe2 0.0 . . . . ?
C8 Fe1 C7 O7 4.8(28) . . . . ?
C9 Fe1 C7 O7 102.9(28) . . . . ?
C6 Fe1 C7 O7 -82.3(28) . . . . ?
In2 Fe1 C7 O7 -96.6(28) . . . . ?
In1 Fe1 C7 O7 -172.4(28) . . . . ?
Fe2 Fe1 C7 O7 -119.3(27) . . . . ?
C7 Fe1 C8 O8 15.2(32) . . . . ?
C9 Fe1 C8 O8 -84.1(32) . . . . ?
C6 Fe1 C8 O8 101.3(32) . . . . ?
In2 Fe1 C8 O8 -172.2(32) . . . . ?
In1 Fe1 C8 O8 172.5(26) . . . . ?
Fe2 Fe1 C8 O8 138.1(32) . . . . ?
C7 Fe1 C9 O9 -56.7(22) . . . . ?
C8 Fe1 C9 O9 42.3(22) . . . . ?
C6 Fe1 C9 O9 172.2(17) . . . . ?
In2 Fe1 C9 O9 125.8(22) . . . . ?
In1 Fe1 C9 O9 -145.0(22) . . . . ?
Fe2 Fe1 C9 O9 173.3(21) . . . . ?
C4 Fe2 In1 C1 160.3(27) . . . . ?
C3 Fe2 In1 C1 -42.4(2) . . . . ?
C5 Fe2 In1 C1 56.8(2) . . . . ?
C6 Fe2 In1 C1 143.99(14) . . . . ?
In2 Fe2 In1 C1 -130.37(12) . . . . ?
Fe1 Fe2 In1 C1 178.46(12) . . . . ?
C4 Fe2 In1 Fe1 -18.2(27) . . . . ?
C3 Fe2 In1 Fe1 139.12(10) . . . . ?
C5 Fe2 In1 Fe1 -121.70(9) . . . . ?
C6 Fe2 In1 Fe1 -34.47(8) . . . . ?
In2 Fe2 In1 Fe1 51.168(14) . . . . ?
Fe1 Fe2 In1 Fe1 0.0 . . . . ?
C7 Fe1 In1 C1 -57.6(2) . . . . ?
C8 Fe1 In1 C1 144.9(8) . . . . ?
C9 Fe1 In1 C1 40.7(2) . . . . ?
C6 Fe1 In1 C1 -144.0(2) . . . . ?
In2 Fe1 In1 C1 129.75(14) . . . . ?
Fe2 Fe1 In1 C1 -178.21(14) . . . . ?
C7 Fe1 In1 Fe2 120.64(9) . . . . ?
C8 Fe1 In1 Fe2 -36.9(7) . . . . ?
C9 Fe1 In1 Fe2 -141.06(9) . . . . ?
C6 Fe1 In1 Fe2 34.21(8) . . . . ?
In2 Fe1 In1 Fe2 -52.044(14) . . . . ?
Fe2 Fe1 In1 Fe2 0.0 . . . . ?
Fe2 In1 C1 Si1 -147.83(6) . . . . ?
Fe1 In1 C1 Si1 29.4(2) . . . . ?
Fe2 In1 C1 Si3 -27.4(2) . . . . ?
Fe1 In1 C1 Si3 149.79(7) . . . . ?
Fe2 In1 C1 Si2 93.01(13) . . . . ?
Fe1 In1 C1 Si2 -89.8(2) . . . . ?
Si3 C1 Si1 C13 170.03(14) . . . . ?
Si2 C1 Si1 C13 40.6(2) . . . . ?
In1 C1 Si1 C13 -71.4(2) . . . . ?
Si3 C1 Si1 C11 49.8(2) . . . . ?
Si2 C1 Si1 C11 -79.6(2) . . . . ?
In1 C1 Si1 C11 168.46(13) . . . . ?
Si3 C1 Si1 C12 -70.9(2) . . . . ?
Si2 C1 Si1 C12 159.60(15) . . . . ?
In1 C1 Si1 C12 47.7(2) . . . . ?
Si1 C1 Si2 C23 167.9(2) . . . . ?
Si3 C1 Si2 C23 38.7(2) . . . . ?
In1 C1 Si2 C23 -79.5(2) . . . . ?
Si1 C1 Si2 C22 45.2(2) . . . . ?
Si3 C1 Si2 C22 -84.0(2) . . . . ?
In1 C1 Si2 C22 157.76(14) . . . . ?
Si1 C1 Si2 C21 -76.0(2) . . . . ?
Si3 C1 Si2 C21 154.80(15) . . . . ?
In1 C1 Si2 C21 36.6(2) . . . . ?
Si1 C1 Si3 C31 159.92(14) . . . . ?
Si2 C1 Si3 C31 -70.1(2) . . . . ?
In1 C1 Si3 C31 44.4(2) . . . . ?
Si1 C1 Si3 C33 39.9(2) . . . . ?
Si2 C1 Si3 C33 169.91(15) . . . . ?
In1 C1 Si3 C33 -75.6(2) . . . . ?
Si1 C1 Si3 C32 -79.9(2) . . . . ?
Si2 C1 Si3 C32 50.1(2) . . . . ?
In1 C1 Si3 C32 164.6(2) . . . . ?
C7 Fe1 In2 C2 148.7(7) . . . . ?
C8 Fe1 In2 C2 46.4(2) . . . . ?
C9 Fe1 In2 C2 -50.6(2) . . . . ?
C6 Fe1 In2 C2 134.40(15) . . . . ?
In1 Fe1 In2 C2 -135.55(13) . . . . ?
Fe2 Fe1 In2 C2 173.04(13) . . . . ?
C7 Fe1 In2 Fe2 -24.4(7) . . . . ?
C8 Fe1 In2 Fe2 -126.63(10) . . . . ?
C9 Fe1 In2 Fe2 136.32(9) . . . . ?
C6 Fe1 In2 Fe2 -38.64(8) . . . . ?
In1 Fe1 In2 Fe2 51.415(15) . . . . ?
Fe2 Fe1 In2 Fe2 0.0 . . . . ?
C4 Fe2 In2 C2 -46.0(2) . . . . ?
C3 Fe2 In2 C2 49.1(2) . . . . ?
C5 Fe2 In2 C2 176.8(5) . . . . ?
C6 Fe2 In2 C2 -133.0(2) . . . . ?
In1 Fe2 In2 C2 136.16(15) . . . . ?
Fe1 Fe2 In2 C2 -171.96(15) . . . . ?
C4 Fe2 In2 Fe1 126.00(12) . . . . ?
C3 Fe2 In2 Fe1 -138.99(10) . . . . ?
C5 Fe2 In2 Fe1 -11.3(5) . . . . ?
C6 Fe2 In2 Fe1 38.97(8) . . . . ?
In1 Fe2 In2 Fe1 -51.882(14) . . . . ?
Fe1 Fe2 In2 Fe1 0.0 . . . . ?
Fe1 In2 C2 Si5 -88.18(15) . . . . ?
Fe2 In2 C2 Si5 79.1(2) . . . . ?
Fe1 In2 C2 Si4 32.6(2) . . . . ?
Fe2 In2 C2 Si4 -160.03(6) . . . . ?
Fe1 In2 C2 Si6 152.75(6) . . . . ?
Fe2 In2 C2 Si6 -39.9(2) . . . . ?
Si5 C2 Si4 C42 69.2(2) . . . . ?
Si6 C2 Si4 C42 -161.1(2) . . . . ?
In2 C2 Si4 C42 -47.4(2) . . . . ?
Si5 C2 Si4 C41 -171.1(2) . . . . ?
Si6 C2 Si4 C41 -41.4(2) . . . . ?
In2 C2 Si4 C41 72.3(2) . . . . ?
Si5 C2 Si4 C43 -50.9(2) . . . . ?
Si6 C2 Si4 C43 78.8(2) . . . . ?
In2 C2 Si4 C43 -167.5(2) . . . . ?
Si4 C2 Si5 C53 -32.8(2) . . . . ?
Si6 C2 Si5 C53 -161.9(2) . . . . ?
In2 C2 Si5 C53 86.9(2) . . . . ?
Si4 C2 Si5 C51 -148.9(2) . . . . ?
Si6 C2 Si5 C51 81.9(2) . . . . ?
In2 C2 Si5 C51 -29.2(2) . . . . ?
Si4 C2 Si5 C52 88.9(2) . . . . ?
Si6 C2 Si5 C52 -40.3(2) . . . . ?
In2 C2 Si5 C52 -151.4(2) . . . . ?
Si5 C2 Si6 C63 -43.2(2) . . . . ?
Si4 C2 Si6 C63 -172.0(2) . . . . ?
In2 C2 Si6 C63 69.6(2) . . . . ?
Si5 C2 Si6 C61 -160.6(2) . . . . ?
Si4 C2 Si6 C61 70.6(2) . . . . ?
In2 C2 Si6 C61 -47.8(2) . . . . ?
Si5 C2 Si6 C62 78.6(2) . . . . ?
Si4 C2 Si6 C62 -50.2(2) . . . . ?
In2 C2 Si6 C62 -168.6(2) . . . . ?
